data_2205428
loop_
_publ_author_name
'Shan-Zhong Jian'
'Jian-Ming Gu'
'Yan-Guang Wang'

_publ_section_title
3-[(2<i>R</i>*,3<i>S</i>*)-3-(2-Methoxyanilino)-2-methyl-3-phenylpropionyl]spiro[2<i>H</i>-1,3-benzoxazine-2,1'-cyclohexan]-4(3<i>H</i>)-one
_journal_issue 4
_journal_name_full 'Acta Crystallographica Section E'
_journal_page_first o990
_journal_page_last o991
_journal_paper_doi 10.1107/S1600536805007361
_journal_volume 61
_journal_year 2005
_chemical_formula_iupac 'C30 H32 N2 O4'
_chemical_formula_moiety 'C30 H32 N2 O4'
_chemical_formula_sum 'C30 H32 N2 O4'
_chemical_formula_weight 484.59
_space_group_IT_number 60
_symmetry_cell_setting orthorhombic
_symmetry_space_group_name_Hall '-P 2n 2ab'
_symmetry_space_group_name_H-M 'P b c n'
_cell_angle_alpha 90
_cell_angle_beta 90
_cell_angle_gamma 90
_cell_formula_units_Z 8
_cell_length_a 24.1025(4)
_cell_length_b 11.0675(5)
_cell_length_c 19.0716(2)
_cell_measurement_reflns_used 42864
_cell_measurement_temperature 295.0(10)
_cell_measurement_theta_max 27.5
_cell_measurement_theta_min 1.4
_cell_volume 5087.4(3)
_computing_cell_refinement 'PROCESS-AUTO (V1.06; Rigaku,1998)'
_computing_data_collection 'PROCESS-AUTO (V1.06; Rigaku,1998)'
_computing_data_reduction 'CrystalStructure (Version 3.60; Rigaku/MSC, 2004)'
_computing_molecular_graphics 'Ortep-3 for Windows (Farrugia, 1997)'
_computing_publication_material 'CrystalStructure (Version 3.60; Rigaku/MSC, 2004)'
_computing_structure_refinement 'CRYSTALS (Watkin,1996)'
_computing_structure_solution 'SHELXS97 (Sheldrick,1997)'
_diffrn_detector_area_resol_mean 10.00
_diffrn_measured_fraction_theta_full 0.9919
_diffrn_measured_fraction_theta_max 0.9739
_diffrn_measurement_device_type 'Rigaku R-AXIS RAPID'
_diffrn_measurement_method \w
_diffrn_radiation_type MoK\a
_diffrn_radiation_wavelength 0.7107
_diffrn_reflns_av_R_equivalents 0.061
_diffrn_reflns_limit_h_max 31
_diffrn_reflns_limit_h_min -31
_diffrn_reflns_limit_k_max 12
_diffrn_reflns_limit_k_min -14
_diffrn_reflns_limit_l_max 24
_diffrn_reflns_limit_l_min -24
_diffrn_reflns_number 43304
_diffrn_reflns_theta_full 25.10
_diffrn_reflns_theta_max 27.48
_diffrn_standards_number 0
_exptl_absorpt_coefficient_mu 0.084
_exptl_absorpt_correction_type none
_exptl_crystal_colour colorless
_exptl_crystal_density_diffrn 1.265
_exptl_crystal_density_method 'not measured'
_exptl_crystal_description platelet
_exptl_crystal_F_000 2064.00
_exptl_crystal_size_max 0.16
_exptl_crystal_size_mid 0.10
_exptl_crystal_size_min 0.08
_refine_diff_density_max 0.12
_refine_diff_density_min -0.13
_refine_ls_extinction_coef 24E1(3)
_refine_ls_extinction_method 'Larson (1970), equation 22'
_refine_ls_goodness_of_fit_ref 1.028
_refine_ls_hydrogen_treatment constr
_refine_ls_number_parameters 326
_refine_ls_number_reflns 2604
_refine_ls_R_factor_gt 0.0310
_refine_ls_shift/su_max 0.0000
_refine_ls_structure_factor_coef Fsqd
_refine_ls_weighting_details 'w = 1/[0.0003Fo^2^ + \s(Fo^2^)]/(4Fo^2^)'
_refine_ls_weighting_scheme calc
_refine_ls_wR_factor_ref 0.0630
_reflns_number_gt 2604
_reflns_number_total 5694
_reflns_threshold_expression F^2^>2\s(F^2^)
_cod_data_source_file bv6011.cif
_cod_data_source_block 3
_cod_database_code 2205428

loop_
_symmetry_equiv_pos_site_id
_symmetry_equiv_pos_as_xyz
1 +X,+Y,+Z
2 1/2-X,1/2+Y,+Z
3 +X,-Y,1/2+Z
4 1/2-X,1/2-Y,1/2+Z
5 -X,-Y,-Z
6 1/2+X,1/2-Y,-Z
7 -X,+Y,1/2-Z
8 1/2+X,1/2+Y,1/2-Z

loop_
_atom_site_label
_atom_site_fract_x
_atom_site_fract_y
_atom_site_fract_z
_atom_site_U_iso_or_equiv
_atom_site_adp_type
_atom_site_calc_flag
_atom_site_refinement_flags
_atom_site_occupancy
_atom_site_type_symbol
O1 0.27996(5) 0.43270(10) 0.52383(7) 0.0506(4) Uani d . 1.00 O
O2 0.34131(6) 0.62130(10) 0.66668(7) 0.0662(5) Uani d . 1.00 O
O3 0.39588(5) 0.70810(10) 0.47564(6) 0.0464(4) Uani d . 1.00 O
O4 0.21313(6) 0.77810(10) 0.38113(6) 0.0518(4) Uani d . 1.00 O
N1 0.33472(6) 0.59730(10) 0.54790(7) 0.0401(5) Uani d . 1.00 N
N2 0.19778(6) 0.64120(10) 0.49153(7) 0.0402(5) Uani d . 1.00 N
C1 0.23960(7) 0.5750(2) 0.60232(8) 0.0395(6) Uani d . 1.00 C
C2 0.23057(8) 0.4904(2) 0.66468(9) 0.0558(7) Uani d . 1.00 C
C3 0.28531(8) 0.5270(2) 0.55551(9) 0.0397(6) Uani d . 1.00 C
C4 0.36077(9) 0.6394(2) 0.60870(10) 0.0456(6) Uani d . 1.00 C
C5 0.41308(8) 0.7045(2) 0.59830(10) 0.0429(6) Uani d . 1.00 C
C6 0.44631(9) 0.7365(2) 0.65470(10) 0.0549(7) Uani d . 1.00 C
C7 0.49460(10) 0.8001(2) 0.64400(10) 0.0641(8) Uani d . 1.00 C
C8 0.50960(10) 0.8327(2) 0.57660(10) 0.0688(8) Uani d . 1.00 C
C9 0.47716(9) 0.8022(2) 0.51990(10) 0.0611(7) Uani d . 1.00 C
C10 0.42913(9) 0.7370(2) 0.53160(10) 0.0455(6) Uani d . 1.00 C
C11 0.36787(8) 0.5932(2) 0.48079(9) 0.0398(6) Uani d . 1.00 C
C12 0.33090(8) 0.5902(2) 0.41643(9) 0.0491(6) Uani d . 1.00 C
C13 0.36601(9) 0.5913(2) 0.34962(9) 0.0579(7) Uani d . 1.00 C
C14 0.40870(10) 0.4899(2) 0.34930(10) 0.0644(8) Uani d . 1.00 C
C15 0.44490(9) 0.4938(2) 0.41450(10) 0.0585(7) Uani d . 1.00 C
C16 0.40958(8) 0.4905(2) 0.48070(10) 0.0473(6) Uani d . 1.00 C
C17 0.18638(7) 0.5814(2) 0.55805(9) 0.0386(6) Uani d . 1.00 C
C18 0.17226(7) 0.6061(2) 0.42943(9) 0.0367(5) Uani d . 1.00 C
C19 0.14137(8) 0.5010(2) 0.42130(10) 0.0470(6) Uani d . 1.00 C
C20 0.11824(9) 0.4704(2) 0.35700(10) 0.0549(7) Uani d . 1.00 C
C21 0.12547(9) 0.5441(2) 0.30010(10) 0.0586(7) Uani d . 1.00 C
C22 0.15698(9) 0.6488(2) 0.30640(10) 0.0517(7) Uani d . 1.00 C
C23 0.18059(8) 0.6782(2) 0.36964(9) 0.0404(6) Uani d . 1.00 C
C24 0.23720(10) 0.8353(2) 0.32180(10) 0.0641(8) Uani d . 1.00 C
C25 0.13857(9) 0.6371(2) 0.59816(9) 0.0420(6) Uani d . 1.00 C
C26 0.09107(9) 0.5725(2) 0.61240(10) 0.0552(7) Uani d . 1.00 C
C27 0.04740(10) 0.6241(3) 0.64870(10) 0.0738(9) Uani d . 1.00 C
C28 0.05070(10) 0.7410(3) 0.67040(10) 0.0800(10) Uani d . 1.00 C
C29 0.09770(10) 0.8069(2) 0.65790(10) 0.0830(10) Uani d . 1.00 C
C30 0.14160(10) 0.7551(2) 0.62190(10) 0.0653(8) Uani d . 1.00 C
H1 0.2494 0.6558 0.6193 0.047 Uiso c R 1.00 H
H2 0.2022 0.5233 0.6943 0.067 Uiso c R 1.00 H
H3 0.2190 0.4128 0.6475 0.067 Uiso c R 1.00 H
H4 0.2645 0.4826 0.6906 0.067 Uiso c R 1.00 H
H5 0.4353 0.7137 0.7024 0.066 Uiso c R 1.00 H
H6 0.5181 0.8224 0.6839 0.077 Uiso c R 1.00 H
H7 0.5440 0.8782 0.5690 0.082 Uiso c R 1.00 H
H8 0.4879 0.8261 0.4724 0.073 Uiso c R 1.00 H
H9 0.3069 0.6604 0.4167 0.059 Uiso c R 1.00 H
H10 0.3085 0.5174 0.4174 0.059 Uiso c R 1.00 H
H11 0.3417 0.5818 0.3094 0.069 Uiso c R 1.00 H
H12 0.3853 0.6681 0.3464 0.069 Uiso c R 1.00 H
H13 0.3894 0.4130 0.3477 0.077 Uiso c R 1.00 H
H14 0.4320 0.4979 0.3081 0.077 Uiso c R 1.00 H
H15 0.4696 0.4245 0.4144 0.070 Uiso c R 1.00 H
H16 0.4667 0.5675 0.4140 0.070 Uiso c R 1.00 H
H17 0.3899 0.4142 0.4829 0.057 Uiso c R 1.00 H
H18 0.4335 0.4981 0.5214 0.057 Uiso c R 1.00 H
H19 0.1758 0.4980 0.5472 0.046 Uiso c R 1.00 H
H20 0.1357 0.4477 0.4617 0.056 Uiso c R 1.00 H
H21 0.0969 0.3955 0.3523 0.066 Uiso c R 1.00 H
H22 0.1083 0.5234 0.2551 0.070 Uiso c R 1.00 H
H23 0.1623 0.7015 0.2656 0.062 Uiso c R 1.00 H
H24 0.2080 0.8678 0.2932 0.077 Uiso c R 1.00 H
H25 0.2585 0.7774 0.2956 0.077 Uiso c R 1.00 H
H26 0.2607 0.8997 0.3377 0.077 Uiso c R 1.00 H
H27 0.0882 0.4885 0.5966 0.066 Uiso c R 1.00 H
H28 0.0139 0.5769 0.6588 0.089 Uiso c R 1.00 H
H29 0.0194 0.7781 0.6954 0.096 Uiso c R 1.00 H
H30 0.1003 0.8909 0.6740 0.099 Uiso c R 1.00 H
H31 0.1752 0.8025 0.6131 0.078 Uiso c R 1.00 H
H32 0.2078 0.7193 0.4953 0.048 Uiso d R 1.00 H

loop_
_atom_site_aniso_label
_atom_site_aniso_U_11
_atom_site_aniso_U_22
_atom_site_aniso_U_33
_atom_site_aniso_U_12
_atom_site_aniso_U_13
_atom_site_aniso_U_23
O1 0.0509(9) 0.0468(8) 0.0542(8) -0.0017(8) 0.0023(7) -0.0059(7)
O2 0.0510(10) 0.1090(10) 0.0379(8) -0.0198(9) 0.0023(7) -0.0050(8)
O3 0.0473(9) 0.0453(8) 0.0467(8) -0.0034(7) 0.0030(7) 0.0016(6)
O4 0.0660(10) 0.0517(9) 0.0379(7) -0.0089(8) 0.0025(7) 0.0065(7)
N1 0.0320(10) 0.0530(10) 0.0362(9) -0.0028(9) 0.0025(7) -0.0031(7)
N2 0.0440(10) 0.0429(9) 0.0340(8) -0.0080(8) 0.0004(8) 0.0018(7)
C1 0.0350(10) 0.0470(10) 0.0360(10) -0.0040(10) 0.0031(9) -0.0004(9)
C2 0.0480(10) 0.0760(10) 0.0430(10) -0.0020(10) 0.0010(10) 0.0120(10)
C3 0.0370(10) 0.0470(10) 0.0350(10) 0.0000(10) -0.0030(10) 0.0050(10)
C4 0.0390(10) 0.0580(10) 0.0400(10) 0.0030(10) 0.0000(10) -0.0050(10)
C5 0.0330(10) 0.0490(10) 0.0470(10) -0.0010(10) 0.0020(10) -0.0070(10)
C6 0.0430(10) 0.0660(10) 0.0550(10) 0.0000(10) -0.0040(10) -0.0120(10)
C7 0.043(2) 0.072(2) 0.077(2) -0.0060(10) -0.0080(10) -0.0180(10)
C8 0.044(2) 0.067(2) 0.096(2) -0.0160(10) 0.006(2) -0.0140(10)
C9 0.053(2) 0.0600(10) 0.070(2) -0.0130(10) 0.0120(10) -0.0060(10)
C10 0.0380(10) 0.0430(10) 0.0550(10) 0.0000(10) 0.0010(10) -0.0070(10)
C11 0.0360(10) 0.0440(10) 0.0390(10) -0.0010(10) 0.0049(9) -0.0008(9)
C12 0.0450(10) 0.0610(10) 0.0410(10) 0.0020(10) -0.0010(10) 0.0000(10)
C13 0.061(2) 0.0740(10) 0.0390(10) -0.0050(10) 0.0050(10) -0.0030(10)
C14 0.065(2) 0.075(2) 0.0530(10) -0.0020(10) 0.0180(10) -0.0140(10)
C15 0.0480(10) 0.0620(10) 0.0650(10) 0.0090(10) 0.0130(10) -0.0090(10)
C16 0.0420(10) 0.0490(10) 0.0500(10) 0.0030(10) 0.0010(10) -0.0030(10)
C17 0.0350(10) 0.0440(10) 0.0370(10) -0.0050(10) 0.0018(9) 0.0034(9)
C18 0.0290(10) 0.0420(10) 0.0380(10) 0.0060(10) -0.0012(9) -0.0050(9)
C19 0.0410(10) 0.0510(10) 0.0490(10) -0.0010(10) 0.0000(10) -0.0030(10)
C20 0.0430(10) 0.0610(10) 0.0610(10) -0.0020(10) -0.0020(10) -0.0170(10)
C21 0.047(2) 0.082(2) 0.0460(10) 0.0080(10) -0.0060(10) -0.0220(10)
C22 0.0500(10) 0.0680(10) 0.0370(10) 0.0080(10) -0.0010(10) -0.0040(10)
C23 0.0400(10) 0.0440(10) 0.0370(10) 0.0070(10) 0.0020(10) -0.0025(9)
C24 0.067(2) 0.072(2) 0.0540(10) -0.0050(10) 0.0090(10) 0.0130(10)
C25 0.0380(10) 0.0520(10) 0.0360(10) 0.0020(10) 0.0010(10) 0.0070(9)
C26 0.0380(10) 0.073(2) 0.0540(10) -0.0040(10) 0.0020(10) 0.0040(10)
C27 0.041(2) 0.112(2) 0.068(2) 0.005(2) 0.0130(10) 0.014(2)
C28 0.070(2) 0.113(2) 0.057(2) 0.035(2) 0.0250(10) 0.013(2)
C29 0.103(2) 0.071(2) 0.075(2) 0.021(2) 0.030(2) 0.0010(10)
C30 0.067(2) 0.0570(10) 0.0720(10) 0.0000(10) 0.0260(10) 0.0010(10)

loop_
_atom_type_symbol
_atom_type_description
_atom_type_scat_dispersion_real
_atom_type_scat_dispersion_imag
_atom_type_scat_source
C C 0.003 0.002
;
 International Tables for Crystallography
 (1992, Vol. C, Tables 4.2.6.8 and 6.1.1.4)
;
H H 0.000 0.000
;
 International Tables for Crystallography
 (1992, Vol. C, Table 6.1.1.4)
;
O O 0.011 0.006
;
 International Tables for Crystallography
 (1992, Vol. C, Tables 4.2.6.8 and 6.1.1.4)
;
N N 0.006 0.003
;
 International Tables for Crystallography
 (1992, Vol. C, Tables 4.2.6.8 and 6.1.1.4)
;

loop_
_geom_angle_atom_site_label_1
_geom_angle_atom_site_label_2
_geom_angle_atom_site_label_3
_geom_angle
_geom_angle_publ_flag
O1 C3 N1 120.4(2) y
O1 C3 C1 121.2(2) ?
O2 C4 N1 121.7(2) ?
O2 C4 C5 122.3(2) ?
C11 O3 C10 115.20(10) ?
O3 C10 C5 119.5(2) ?
O3 C10 C9 119.1(2) ?
O3 C11 N1 106.20(10) y
O3 C11 C12 103.80(10) y
O3 C11 C16 110.50(10) ?
O4 C23 C18 114.10(10) ?
O4 C23 C22 124.6(2) ?
C24 O4 C23 117.70(10) ?
N1 C3 C1 118.3(2) ?
C4 N1 C3 118.10(10) ?
C11 N1 C3 120.70(10) ?
C11 N1 C4 118.40(10) ?
N1 C4 C5 116.0(2) ?
N1 C11 C12 112.10(10) ?
N1 C11 C16 112.00(10) ?
N2 C17 C1 110.00(10) ?
C18 N2 C17 122.10(10) ?
N2 C17 C25 113.50(10) ?
N2 C18 C23 118.0(2) ?
N2 C18 C19 124.4(2) ?
C3 C1 C2 110.30(10) y
C17 C1 C2 109.70(10) ?
C17 C1 C3 107.40(10) ?
C1 C17 C25 112.10(10) ?
C4 C5 C6 121.1(2) ?
C4 C5 C10 119.7(2) ?
C10 C5 C6 119.2(2) ?
C5 C6 C7 120.2(2) ?
C5 C10 C9 121.3(2) ?
C6 C7 C8 119.6(2) ?
C7 C8 C9 121.1(2) ?
C8 C9 C10 118.6(2) ?
C16 C11 C12 111.8(2) ?
C11 C12 C13 110.4(2) ?
C11 C16 C15 110.7(2) ?
C12 C13 C14 111.8(2) ?
C13 C14 C15 111.3(2) ?
C14 C15 C16 110.9(2) ?
C17 C25 C26 121.4(2) ?
C17 C25 C30 120.6(2) ?
C23 C18 C19 117.5(2) ?
C18 C19 C20 121.1(2) ?
C18 C23 C22 121.3(2) ?
C19 C20 C21 120.2(2) ?
C20 C21 C22 119.9(2) ?
C21 C22 C23 119.9(2) ?
C30 C25 C26 118.0(2) ?
C25 C26 C27 121.1(2) ?
C25 C30 C29 120.8(2) ?
C26 C27 C28 120.0(2) ?
C27 C28 C29 120.1(3) ?
C28 C29 C30 119.9(2) ?
O4 C24 H24 108.6993 ?
O4 C24 H25 109.5754 ?
O4 C24 H26 108.6413 ?
N2 C17 H19 107.0319 ?
H32 N2 C17 114.6157 ?
H32 N2 C18 117.0572 ?
H1 C1 C2 109.6349 ?
C1 C2 H3 108.8921 ?
C1 C2 H4 109.4943 ?
C1 C2 H2 109.0277 ?
H1 C1 C3 109.8859 ?
H1 C1 C17 109.9184 ?
C1 C17 H19 106.8730 ?
H3 C2 H2 109.4662 ?
H4 C2 H2 109.8103 ?
H4 C2 H3 110.1273 ?
C5 C6 H5 119.7758 ?
H5 C6 C7 120.0105 ?
C6 C7 H6 120.1564 ?
H6 C7 C8 120.2846 ?
C7 C8 H7 119.4727 ?
C8 C9 H8 120.7202 ?
H7 C8 C9 119.3863 ?
H8 C9 C10 120.7192 ?
C11 C12 H9 109.2003 ?
C11 C12 H10 109.2654 ?
C11 C16 H17 109.1183 ?
C11 C16 H18 109.1683 ?
H9 C12 C13 109.1756 ?
H10 C12 C13 109.3070 ?
C12 C13 H12 109.0038 ?
C12 C13 H11 108.8865 ?
H10 C12 H9 109.4619 ?
H12 C13 C14 108.7971 ?
H11 C13 C14 108.8719 ?
C13 C14 H13 108.9042 ?
C13 C14 H14 109.1931 ?
H12 C13 H11 109.4707 ?
C14 C15 H16 109.0600 ?
H13 C14 C15 108.9645 ?
C14 C15 H15 109.2130 ?
H14 C14 C15 108.9805 ?
H14 C14 H13 109.4647 ?
C15 C16 H17 109.2652 ?
H16 C15 C16 109.2597 ?
C15 C16 H18 109.1555 ?
H15 C15 C16 108.9308 ?
H16 C15 H15 109.4599 ?
H18 C16 H17 109.4600 ?
H19 C17 C25 106.9568 ?
C18 C19 H20 119.3255 ?
H20 C19 C20 119.5263 ?
C19 C20 H21 119.8475 ?
H21 C20 C21 119.9124 ?
C20 C21 H22 120.0829 ?
C21 C22 H23 120.0296 ?
H22 C21 C22 120.0205 ?
H23 C22 C23 120.0389 ?
H25 C24 H24 110.2100 ?
H26 C24 H24 109.4649 ?
H26 C24 H25 110.2145 ?
C25 C26 H27 119.4555 ?
C25 C30 H31 119.5364 ?
H27 C26 C27 119.4173 ?
C26 C27 H28 120.2497 ?
H28 C27 C28 119.7180 ?
C27 C28 H29 120.0867 ?
C28 C29 H30 120.2401 ?
H29 C28 C29 119.7730 ?
C29 C30 H31 119.6828 ?
H30 C29 C30 119.8634 ?

loop_
_geom_bond_atom_site_label_1
_geom_bond_atom_site_label_2
_geom_bond_distance
_geom_bond_publ_flag
O1 C3 1.213(2) y
O2 C4 1.219(2) y
O3 C10 1.372(2) y
O3 C11 1.443(2) y
O4 C23 1.374(2) y
O4 C24 1.420(2) y
N1 C3 1.430(2) y
N1 C4 1.398(2) ?
N1 C11 1.510(2) y
N2 C17 1.457(2) y
N2 C18 1.390(2) ?
C1 C2 1.530(2) y
C1 C3 1.514(2) y
C1 C17 1.537(2) y
C4 C5 1.465(3) y
C5 C6 1.388(3) ?
C5 C10 1.377(3) y
C6 C7 1.376(3) ?
C7 C8 1.383(4) ?
C8 C9 1.376(3) ?
C9 C10 1.382(3) ?
C11 C12 1.517(3) ?
C11 C16 1.517(3) ?
C12 C13 1.530(3) ?
C13 C14 1.522(3) ?
C14 C15 1.520(3) ?
C15 C16 1.524(3) ?
C17 C25 1.514(3) ?
C18 C19 1.390(3) ?
C18 C23 1.406(2) ?
C19 C20 1.389(3) ?
C20 C21 1.369(3) ?
C21 C22 1.390(3) ?
C22 C23 1.374(3) ?
C25 C26 1.377(3) ?
C25 C30 1.385(3) ?
C26 C27 1.385(3) ?
C27 C28 1.361(4) ?
C28 C29 1.369(4) ?
C29 C30 1.386(4) ?
N2 H32 0.9013 ?
C1 H1 0.9800 ?
C2 H2 0.9600 ?
C2 H3 0.9600 ?
C2 H4 0.9600 ?
C6 H5 0.9800 ?
C7 H6 0.9800 ?
C8 H7 0.9800 ?
C9 H8 0.9800 ?
C12 H9 0.9700 ?
C12 H10 0.9700 ?
C13 H11 0.9700 ?
C13 H12 0.9700 ?
C14 H13 0.9700 ?
C14 H14 0.9700 ?
C15 H15 0.9700 ?
C15 H16 0.9700 ?
C16 H17 0.9700 ?
C16 H18 0.9700 ?
C17 H19 0.9800 ?
C19 H20 0.9800 ?
C20 H21 0.9800 ?
C21 H22 0.9800 ?
C22 H23 0.9800 ?
C24 H24 0.9600 ?
C24 H25 0.9600 ?
C24 H26 0.9600 ?
C26 H27 0.9800 ?
C27 H28 0.9800 ?
C28 H29 0.9800 ?
C29 H30 0.9800 ?
C30 H31 0.9800 ?

loop_
_geom_hbond_atom_site_label_D
_geom_hbond_atom_site_label_H
_geom_hbond_atom_site_label_A
_geom_hbond_site_symmetry_A
_geom_hbond_distance_DH
_geom_hbond_distance_HA
_geom_hbond_distance_DA
_geom_hbond_angle_DHA
_geom_hbond_publ_flag
N2 H32 O1 2_555 0.90 2.44 3.329(2) 168 y
C30 H31 O1 2_555 0.98 2.48 3.307(3) 142 y
C24 H24 O2 4_564 0.96 2.69 3.544(2) 148 y
